data_2007449
loop_
_publ_author_name
'Viktor Vr\'abel'
'J\'ulius Siv\'y'
'Drahom\'ir Oktavec'
'Alexander Bartovi\<c'

_publ_section_title
;
 1-(1,3-Benzothiazol-2-yl)-3,3,3-trichloro-2-propanol
;
_journal_issue 7
_journal_name_full 'Acta Crystallographica Section C'
_journal_page_first 984
_journal_page_last 985
_journal_paper_doi 10.1107/S0108270198001589
_journal_volume 54
_journal_year 1998
_chemical_formula_moiety 'C10 H8 Cl3 N O S'
_chemical_formula_sum 'C10 H8 Cl3 N O S'
_chemical_formula_weight 296.58
_chemical_name_systematic
;
1-(2-Benzothiazolyl)-3,3,3-trichloro-2-propanol
;
_space_group_IT_number 15
_symmetry_cell_setting monoclinic
_symmetry_space_group_name_Hall '-C 2yc'
_symmetry_space_group_name_H-M 'C 1 2/c 1'
_cell_angle_alpha 90.00
_cell_angle_beta 98.90(5)
_cell_angle_gamma 90.00
_cell_formula_units_Z 8
_cell_length_a 21.595(13)
_cell_length_b 12.323(7)
_cell_length_c 9.266(6)
_cell_measurement_reflns_used 15
_cell_measurement_temperature 293(2)
_cell_measurement_theta_max 26.4
_cell_measurement_theta_min 11.8
_cell_volume 2436(3)
_computing_cell_refinement 'Syntex P2~1~ software'
_computing_data_collection 'Syntex P2~1~ software'
_computing_data_reduction 'XP21 (Pavel\<c\'ik, 1987)'
_computing_molecular_graphics 'ORTEPII (Johnson, 1976)'
_computing_publication_material SHELXL93
_computing_structure_refinement 'SHELXL93 (Sheldrick, 1993)'
_computing_structure_solution 'SHELXS86 (Sheldrick, 1990)'
_diffrn_ambient_temperature 293(2)
_diffrn_measurement_device 'Syntex P2~1~ diffractometer'
_diffrn_measurement_method \q/2\q
_diffrn_radiation_monochromator graphite
_diffrn_radiation_source 'fine-focus sealed tube'
_diffrn_radiation_type MoK\a
_diffrn_radiation_wavelength 0.71069
_diffrn_reflns_av_R_equivalents 0.000
_diffrn_reflns_av_sigmaI/netI 0.121
_diffrn_reflns_limit_h_max 28
_diffrn_reflns_limit_h_min 0
_diffrn_reflns_limit_k_max 16
_diffrn_reflns_limit_k_min 0
_diffrn_reflns_limit_l_max 11
_diffrn_reflns_limit_l_min -12
_diffrn_reflns_number 2822
_diffrn_reflns_theta_max 27.60
_diffrn_reflns_theta_min 1.91
_diffrn_standards_decay_% 0
_diffrn_standards_interval_time 100
_diffrn_standards_number 2
_exptl_absorpt_coefficient_mu 0.899
_exptl_absorpt_correction_type none
_exptl_crystal_colour colourless
_exptl_crystal_density_diffrn 1.617
_exptl_crystal_density_meas 1.630(10)
_exptl_crystal_density_method 'flotation in bromoform/hexane'
_exptl_crystal_description block
_exptl_crystal_F_000 1200
_exptl_crystal_size_max 0.35
_exptl_crystal_size_mid 0.25
_exptl_crystal_size_min 0.20
_refine_diff_density_max 0.215
_refine_diff_density_min -0.221
_refine_ls_extinction_method none
_refine_ls_goodness_of_fit_all 0.851
_refine_ls_goodness_of_fit_obs 1.149
_refine_ls_hydrogen_treatment 'H atoms refined isotropically'
_refine_ls_matrix_type full
_refine_ls_number_parameters 178
_refine_ls_number_reflns 2822
_refine_ls_number_restraints 0
_refine_ls_restrained_S_all 0.851
_refine_ls_restrained_S_obs 1.149
_refine_ls_R_factor_all 0.120
_refine_ls_R_factor_obs .039
_refine_ls_shift/esd_max 0.024
_refine_ls_shift/esd_mean 0.003
_refine_ls_structure_factor_coef Fsqd
_refine_ls_weighting_details 'w = 1/[\s^2^(Fo^2^)+(0.0332P)^2^] where P=(Fo^2^+2Fc^2^)/3'
_refine_ls_weighting_scheme calc
_refine_ls_wR_factor_all 0.078
_refine_ls_wR_factor_obs .070
_reflns_number_observed 1352
_reflns_number_total 2822
_reflns_observed_criterion I>2sigma(I)
_cod_data_source_file ka1264.cif
_cod_data_source_block structure
_cod_depositor_comments
;
The following automatic conversions were performed:

'_refine_ls_weighting_scheme' value 'calc w =
1/[\s^2^(Fo^2^)+(0.0332P)^2^] where P=(Fo^2^+2Fc^2^)/3' was changed
to 'calc'. New tag '_refine_ls_weighting_details' was created. The
value of the new tag was set to 'w = 1/[\s^2^(Fo^2^)+(0.0332P)^2^]
where P=(Fo^2^+2Fc^2^)/3'.

Automatic conversion script
Id: cif_fix_values 3143 2015-03-26 13:38:13Z robertas 
;
_cod_original_sg_symbol_H-M 'C 2/c'
_cod_database_code 2007449

loop_
_symmetry_equiv_pos_as_xyz
'x, y, z'
'-x, y, -z+1/2'
'x+1/2, y+1/2, z'
'-x+1/2, y+1/2, -z+1/2'
'-x, -y, -z'
'x, -y, z-1/2'
'-x+1/2, -y+1/2, -z'
'x+1/2, -y+1/2, z-1/2'

loop_
_atom_site_aniso_label
_atom_site_aniso_U_11
_atom_site_aniso_U_22
_atom_site_aniso_U_33
_atom_site_aniso_U_12
_atom_site_aniso_U_13
_atom_site_aniso_U_23
S1 .0484(4) .0571(5) .0406(4) .0098(4) .0061(3) -.0057(3)
Cl1 .0383(4) .0704(5) .0624(5) .0014(4) .0133(3) -.0111(4)
Cl2 .0735(6) .0435(4) .0635(5) -.0065(4) .0163(4) -.0114(4)
Cl3 .0720(5) .0709(5) .0388(4) -.0059(4) -.0007(4) .0099(4)
O1 .0731(15) .0611(14) .0526(13) -.0089(12) .0130(11) -.0020(11)
N1 .0391(14) .0441(13) .0405(13) .0099(11) .0041(11) .0006(11)
C1 .041(2) .049(2) .038(2) -.0056(14) .0080(13) .0077(14)
C2 .041(2) .0330(15) .038(2) -.0056(12) .0095(12) .0027(12)
C3 .040(2) .0371(14) .0380(15) -.0005(12) .0100(12) -.0016(12)
C4 .042(2) .040(2) .0348(14) .0042(12) .0105(12) .0091(12)
C5 .046(2) .0363(15) .0399(15) .0044(13) .0074(13) .0053(13)
C6 .061(2) .042(2) .054(2) .005(2) .000(2) -.004(2)
C7 .059(2) .053(2) .052(2) -.004(2) -.011(2) .000(2)
C8 .047(2) .072(2) .062(2) .002(2) -.003(2) .005(2)
C9 .046(2) .071(2) .055(2) .015(2) .007(2) .007(2)
C10 .043(2) .047(2) .040(2) .0041(13) .0096(13) .0081(13)

loop_
_atom_site_label
_atom_site_fract_x
_atom_site_fract_y
_atom_site_fract_z
_atom_site_U_iso_or_equiv
_atom_site_thermal_displace_type
_atom_site_calc_flag
_atom_site_refinement_flags
_atom_site_occupancy
_atom_site_disorder_group
_atom_site_type_symbol
S1 .21037(3) .23110(6) .21748(8) .0488(2) Uani d . 1 . S
Cl1 .46941(3) .12246(6) .41186(8) .0565(2) Uani d . 1 . Cl
Cl2 .40571(4) .29811(6) .52734(8) .0596(2) Uani d . 1 . Cl
Cl3 .41260(4) .09249(6) .66751(8) .0615(2) Uani d . 1 . Cl
O1 .33830(10) .0124(2) .3945(2) .0619(6) Uani d . 1 . O
H1 .3007(15) -.019(3) .466(4) .106(12) Uiso d . 1 . H
N1 .25864(10) .0900(2) .0647(2) .0414(5) Uani d . 1 . N
C1 .33623(13) .1713(3) .2547(3) .0424(7) Uani d . 1 . C
H1A .3471(14) .241(3) .257(3) .067(10) Uiso d . 1 . H
H1B .3655(16) .136(3) .200(4) .096(12) Uiso d . 1 . H
C2 .34305(11) .1234(2) .4040(3) .0370(6) Uani d . 1 . C
H2 .2981(7) .1324(12) .4703(17) .059(4) Uiso d . 1 . H
C3 .40475(11) .1570(2) .4975(3) .0380(6) Uani d . 1 . C
C4 .27207(12) .1558(2) .1706(3) .0387(6) Uani d . 1 . C
C5 .19506(12) .0956(2) .0078(3) .0407(6) Uani d . 1 . C
C6 .1653(2) .0375(2) -.1093(3) .0531(8) Uani d . 1 . C
H6 .1837(14) -.013(3) -.159(4) .079(11) Uiso d . 1 . H
C7 .1027(2) .0503(3) -.1505(4) .0567(8) Uani d . 1 . C
H7 .0821(12) .014(2) -.232(3) .058(9) Uiso d . 1 . H
C8 .0685(2) .1200(3) -.0781(4) .0616(8) Uani d . 1 . C
H8 .0204(14) .136(2) -.100(3) .066(9) Uiso d . 1 . H
C9 .09731(14) .1811(3) .0385(3) .0571(8) Uani d . 1 . C
H9 .0716(14) .238(3) .093(3) .077(10) Uiso d . 1 . H
C10 .16080(12) .1684(2) .0805(3) .0429(7) Uani d . 1 . C

loop_
_atom_type_symbol
_atom_type_description
_atom_type_scat_dispersion_real
_atom_type_scat_dispersion_imag
_atom_type_scat_source
S S 0.1246 0.1234 'International Tables Vol C Tables 4.2.6.8 and 6.1.1.4'
Cl Cl 0.1484 0.1585 'International Tables Vol C Tables 4.2.6.8 and 6.1.1.4'
O O 0.0106 0.0060 'International Tables Vol C Tables 4.2.6.8 and 6.1.1.4'
N N 0.0061 0.0033 'International Tables Vol C Tables 4.2.6.8 and 6.1.1.4'
C C 0.0033 0.0016 'International Tables Vol C Tables 4.2.6.8 and 6.1.1.4'
H H 0.0000 0.0000 'International Tables Vol C Tables 4.2.6.8 and 6.1.1.4'

loop_
_geom_angle_atom_site_label_1
_geom_angle_atom_site_label_2
_geom_angle_atom_site_label_3
_geom_angle
_geom_angle_publ_flag
C10 S1 C4 89.40(14) yes
C2 O1 H1 109.8(16) ?
C4 N1 C5 110.7(2) yes
C2 C1 C4 112.6(2) ?
C2 C1 H1A 112.0(19) ?
C4 C1 H1A 111.(2) ?
C2 C1 H1B 109.(2) ?
C4 C1 H1B 107.(2) ?
H1A C1 H1B 105.(3) ?
O1 C2 C1 109.8(2) yes
O1 C2 C3 110.8(2) yes
C1 C2 C3 111.8(2) ?
O1 C2 H2 93.7(7) ?
C1 C2 H2 117.1(8) ?
C3 C2 H2 112.2(8) ?
C2 C3 Cl3 110.0(2) ?
C2 C3 Cl2 110.1(2) ?
Cl3 C3 Cl2 108.06(14) ?
C2 C3 Cl1 111.2(2) ?
Cl3 C3 Cl1 108.85(14) ?
Cl2 C3 Cl1 108.56(13) ?
N1 C4 C1 124.5(2) ?
N1 C4 S1 116.2(2) yes
C1 C4 S1 119.2(2) ?
C6 C5 N1 125.9(3) ?
C6 C5 C10 119.7(3) ?
N1 C5 C10 114.4(2) yes
C7 C6 C5 119.1(3) ?
C7 C6 H6 116.(2) ?
C5 C6 H6 125.(2) ?
C6 C7 C8 121.6(3) ?
C6 C7 H7 120.2(17) ?
C8 C7 H7 118.2(17) ?
C7 C8 C9 120.7(3) ?
C7 C8 H8 127.9(16) ?
C9 C8 H8 111.5(16) ?
C10 C9 C8 117.9(3) ?
C10 C9 H9 120.7(17) ?
C8 C9 H9 121.3(16) ?
C9 C10 C5 121.0(3) ?
C5 C10 S1 109.2(2) yes
C9 C10 S1 129.8(2) ?

loop_
_geom_bond_atom_site_label_1
_geom_bond_atom_site_label_2
_geom_bond_site_symmetry_2
_geom_bond_distance
_geom_bond_publ_flag
S1 C10 . 1.713(3) yes
S1 C4 . 1.733(3) yes
Cl1 C3 . 1.761(3) ?
Cl2 C3 . 1.761(3) ?
Cl3 C3 . 1.749(3) ?
O1 C2 . 1.374(3) yes
O1 H1 . 1.19(4) ?
N1 C4 . 1.272(3) yes
N1 C5 . 1.394(3) yes
C1 C2 . 1.491(4) ?
C1 C4 . 1.493(4) yes
C1 H1A . .89(3) ?
C1 H1B . .98(3) ?
C2 C3 . 1.529(4) ?
C2 H2 . 1.23(2) ?
C5 C6 . 1.373(4) yes
C5 C10 . 1.400(4) yes
C6 C7 . 1.355(4) yes
C6 H6 . .91(3) ?
C7 C8 . 1.374(4) yes
C7 H7 . .93(3) ?
C8 C9 . 1.383(4) yes
C8 H8 . 1.04(3) ?
C9 C10 . 1.375(4) yes
C9 H9 . 1.06(3) ?

loop_
_geom_torsion_atom_site_label_1
_geom_torsion_atom_site_label_2
_geom_torsion_atom_site_label_3
_geom_torsion_atom_site_label_4
_geom_torsion
C4 C1 C2 O1 66.6(3)
C4 C1 C2 C3 -170.0(2)
O1 C2 C3 Cl3 -53.7(2)
C1 C2 C3 Cl3 -176.5(2)
O1 C2 C3 Cl2 -172.7(2)
C1 C2 C3 Cl2 64.5(2)
O1 C2 C3 Cl1 67.0(2)
C1 C2 C3 Cl1 -55.9(3)
C5 N1 C4 C1 -179.1(2)
C5 N1 C4 S1 1.0(3)
C2 C1 C4 N1 -107.1(3)
C2 C1 C4 S1 72.7(3)
C10 S1 C4 N1 -0.1(2)
C10 S1 C4 C1 180.0(2)
C4 N1 C5 C6 178.3(3)
C4 N1 C5 C10 -1.6(3)
N1 C5 C6 C7 178.8(3)
C10 C5 C6 C7 -1.3(4)
C5 C6 C7 C8 0.1(5)
C6 C7 C8 C9 1.1(5)
C7 C8 C9 C10 -0.9(5)
C8 C9 C10 C5 -0.3(4)
C8 C9 C10 S1 179.5(2)
C6 C5 C10 C9 1.4(4)
N1 C5 C10 C9 -178.7(2)
C6 C5 C10 S1 -178.4(2)
N1 C5 C10 S1 1.4(3)
C4 S1 C10 C9 179.4(3)
C4 S1 C10 C5 -0.7(2)

loop_
_cod_related_entry_id
_cod_related_entry_database
_cod_related_entry_code
1 ChemSpider 208007
